data_2243388
loop_
_publ_author_name
'Rood, Jeffrey A.'
'Reehl, Steven R.'
'Jacoby, Kaitlyn A.'
'Oliver, Allen'

_publ_section_title
;
 Crystal structures of a series of bis(acetylacetonato)oxovanadium(IV)
 complexes containing N-donor pyridyl ligands
;
_journal_coeditor_code ZL2781
_journal_issue 6
_journal_name_full 'Acta Crystallographica Section E'
_journal_page_first 826
_journal_page_last 830
_journal_paper_doi 10.1107/S2056989020006246
_journal_volume 76
_journal_year 2020
_chemical_formula_iupac '[V (C5 H7 O2)2 O (C5 H5 N)]'
_chemical_formula_moiety 'C15 H19 N O5 V'
_chemical_formula_sum 'C15 H19 N O5 V'
_chemical_formula_weight 344.25
_chemical_name_systematic Bis(acetylacetonato-\k^2^<i>O</i>,<i>O</i>')oxido(pyridine-\k<i>N</i>)vanadium(IV)
_space_group_crystal_system monoclinic
_space_group_IT_number 15
_space_group_name_Hall '-C 2yc'
_space_group_name_H-M_alt 'C 1 2/c 1'
_atom_sites_solution_hydrogens geom
_atom_sites_solution_primary dual
_atom_sites_solution_secondary difmap
_audit_creation_method SHELXL-2018/3
_cell_angle_alpha 90
_cell_angle_beta 103.367(2)
_cell_angle_gamma 90
_cell_formula_units_Z 4
_cell_length_a 7.8820(5)
_cell_length_b 15.2092(11)
_cell_length_c 13.9871(9)
_cell_measurement_reflns_used 8119
_cell_measurement_temperature 120(2)
_cell_measurement_theta_max 28.29
_cell_measurement_theta_min 2.68
_cell_volume 1631.33(19)
_computing_cell_refinement
;
SAINT (Bruker, 2015)
;
_computing_data_collection
;
APEX3 (Bruker, 2015)
;
_computing_data_reduction
;
SAINT (Bruker, 2015)
;
_computing_molecular_graphics
;
XP (Bruker, 2015) and Mercury (Macrae <i>et al.</i>, 2020)
;
_computing_publication_material
;
publCIF (Westrip, 2010)
;
_computing_structure_refinement
;
<i>SHELXL2018/3</i> (Sheldrick, 2015b)
;
_computing_structure_solution
;
<i>SHELXT2018/2</i> (Sheldrick, 2015a)
;
_diffrn_ambient_temperature 120(2)
_diffrn_detector_area_resol_mean 8.33
_diffrn_measured_fraction_theta_full 1.000
_diffrn_measured_fraction_theta_max 1.000
_diffrn_measurement_device_type 'Bruker APEXII'
_diffrn_measurement_method 'combination of \w and \f-scans '
_diffrn_radiation_type MoK\a
_diffrn_radiation_wavelength 0.71073
_diffrn_reflns_av_R_equivalents 0.0248
_diffrn_reflns_av_unetI/netI 0.0133
_diffrn_reflns_limit_h_max 10
_diffrn_reflns_limit_h_min -10
_diffrn_reflns_limit_k_max 20
_diffrn_reflns_limit_k_min -20
_diffrn_reflns_limit_l_max 18
_diffrn_reflns_limit_l_min -18
_diffrn_reflns_number 17837
_diffrn_reflns_theta_full 25.242
_diffrn_reflns_theta_max 28.296
_diffrn_reflns_theta_min 2.678
_diffrn_source 'fine-focus sealed tube'
_exptl_absorpt_coefficient_mu 0.629
_exptl_absorpt_correction_T_max 0.9660
_exptl_absorpt_correction_T_min 0.9120
_exptl_absorpt_correction_type numerical
_exptl_absorpt_process_details
;
(SADABS; Krause <i>et al.</i>, 2015)
;
_exptl_crystal_colour blue
_exptl_crystal_density_diffrn 1.402
_exptl_crystal_description tablet
_exptl_crystal_F_000 716
_exptl_crystal_size_max 0.228
_exptl_crystal_size_mid 0.135
_exptl_crystal_size_min 0.105
_refine_diff_density_max 0.314
_refine_diff_density_min -0.263
_refine_ls_extinction_method none
_refine_ls_goodness_of_fit_ref 1.062
_refine_ls_hydrogen_treatment constr
_refine_ls_matrix_type full
_refine_ls_number_parameters 104
_refine_ls_number_reflns 2037
_refine_ls_number_restraints 0
_refine_ls_restrained_S_all 1.062
_refine_ls_R_factor_all 0.0303
_refine_ls_R_factor_gt 0.0267
_refine_ls_shift/su_max 0.000
_refine_ls_shift/su_mean 0.000
_refine_ls_structure_factor_coef Fsqd
_refine_ls_weighting_details 'w=1/[\s^2^(Fo^2^)+(0.0362P)^2^+1.4639P] where P=(Fo^2^+2Fc^2^)/3'
_refine_ls_weighting_scheme calc
_refine_ls_wR_factor_gt 0.0708
_refine_ls_wR_factor_ref 0.0725
_reflns_number_gt 1882
_reflns_number_total 2037
_reflns_threshold_expression 'I > 2\s(I)'
_cod_data_source_file zl2781sup1.cif
_cod_data_source_block compound1
_cod_original_sg_symbol_H-M 'C 2/c'
_cod_database_code 2243388
_shelx_space_group_comment
;
The symmetry employed for this shelxl refinement is uniquely defined
by the following loop, which should always be used as a source of
symmetry information in preference to the above space-group names.
They are only intended as comments.
;
_shelx_estimated_absorpt_t_min 0.870
_shelx_estimated_absorpt_t_max 0.937

loop_
_space_group_symop_operation_xyz
'x, y, z'
'-x, y, -z+1/2'
'x+1/2, y+1/2, z'
'-x+1/2, y+1/2, -z+1/2'
'-x, -y, -z'
'x, -y, z-1/2'
'-x+1/2, -y+1/2, -z'
'x+1/2, -y+1/2, z-1/2'

loop_
_atom_site_type_symbol
_atom_site_label
_atom_site_fract_x
_atom_site_fract_y
_atom_site_fract_z
_atom_site_U_iso_or_equiv
_atom_site_adp_type
_atom_site_calc_flag
_atom_site_occupancy
_atom_site_disorder_assembly
_atom_site_disorder_group
V V1 0.500000 0.41643(2) 0.750000 0.01694(10) Uani d 1 . .
O O1 0.500000 0.52179(9) 0.750000 0.0239(3) Uani d 1 . .
O O2 0.54371(12) 0.39403(6) 0.61740(7) 0.0211(2) Uani d 1 . .
O O3 0.24437(11) 0.39799(6) 0.69551(7) 0.0212(2) Uani d 1 . .
N N1 0.500000 0.25955(10) 0.750000 0.0193(3) Uani d 1 . .
C C1 0.43127(17) 0.37920(9) 0.53797(9) 0.0209(3) Uani d 1 . .
C C2 0.25102(18) 0.37547(10) 0.52875(10) 0.0264(3) Uani d 1 . .
H H2 0.179805 0.365061 0.465064 0.032 Uiso calc 1 . .
C C3 0.16766(17) 0.38580(8) 0.60560(10) 0.0211(3) Uani d 1 . .
C C4 -0.02841(18) 0.38382(11) 0.58352(12) 0.0312(3) Uani d 1 . .
H H4A -0.066433 0.356674 0.638591 0.047 Uiso calc 1 . .
H H4B -0.072855 0.349511 0.523659 0.047 Uiso calc 1 . .
H H4C -0.073646 0.443987 0.573924 0.047 Uiso calc 1 . .
C C5 0.5033(2) 0.36549(12) 0.44857(11) 0.0322(3) Uani d 1 . .
H H5A 0.542558 0.421933 0.427631 0.048 Uiso calc 1 . .
H H5B 0.412268 0.340944 0.395398 0.048 Uiso calc 1 . .
H H5C 0.601990 0.324655 0.464361 0.048 Uiso calc 1 . .
C C6 0.37706(16) 0.21376(9) 0.78046(9) 0.0224(3) Uani d 1 . .
H H6 0.289206 0.245242 0.802491 0.027 Uiso calc 1 . .
C C7 0.37197(19) 0.12280(10) 0.78135(10) 0.0274(3) Uani d 1 . .
H H7 0.282169 0.092712 0.803098 0.033 Uiso calc 1 . .
C C8 0.500000 0.07661(13) 0.750000 0.0293(4) Uani d 1 . .
H H8 0.500002 0.014145 0.750000 0.035 Uiso calc 1 . .

loop_
_atom_site_aniso_label
_atom_site_aniso_U_11
_atom_site_aniso_U_22
_atom_site_aniso_U_33
_atom_site_aniso_U_12
_atom_site_aniso_U_13
_atom_site_aniso_U_23
V1 0.01327(15) 0.02129(16) 0.01593(15) 0.000 0.00271(10) 0.000
O1 0.0223(6) 0.0235(7) 0.0260(7) 0.000 0.0059(5) 0.000
O2 0.0176(4) 0.0282(5) 0.0176(4) -0.0010(3) 0.0040(3) 0.0010(3)
O3 0.0142(4) 0.0279(5) 0.0207(4) 0.0012(3) 0.0021(3) -0.0002(4)
N1 0.0155(7) 0.0221(7) 0.0198(7) 0.000 0.0033(5) 0.000
C1 0.0230(6) 0.0206(6) 0.0185(6) 0.0018(5) 0.0037(5) 0.0021(5)
C2 0.0206(6) 0.0354(8) 0.0203(6) 0.0013(5) -0.0014(5) -0.0029(5)
C3 0.0170(6) 0.0195(6) 0.0249(6) 0.0011(4) 0.0004(5) 0.0001(5)
C4 0.0163(6) 0.0408(8) 0.0333(8) 0.0005(6) -0.0004(6) -0.0075(6)
C5 0.0312(8) 0.0463(9) 0.0195(6) 0.0008(7) 0.0069(6) -0.0013(6)
C6 0.0170(6) 0.0276(7) 0.0227(6) -0.0019(5) 0.0047(5) -0.0003(5)
C7 0.0286(7) 0.0284(7) 0.0244(7) -0.0090(5) 0.0043(5) 0.0005(5)
C8 0.0403(12) 0.0217(9) 0.0228(9) 0.000 0.0013(8) 0.000

loop_
_atom_type_symbol
_atom_type_description
_atom_type_scat_dispersion_real
_atom_type_scat_dispersion_imag
_atom_type_scat_source
C C 0.0033 0.0016 'International Tables Vol C Tables 4.2.6.8 and 6.1.1.4'
H H 0.0000 0.0000 'International Tables Vol C Tables 4.2.6.8 and 6.1.1.4'
N N 0.0061 0.0033 'International Tables Vol C Tables 4.2.6.8 and 6.1.1.4'
O O 0.0106 0.0060 'International Tables Vol C Tables 4.2.6.8 and 6.1.1.4'
V V 0.3005 0.5294 'International Tables Vol C Tables 4.2.6.8 and 6.1.1.4'

loop_
_geom_angle_atom_site_label_1
_geom_angle_atom_site_label_2
_geom_angle_atom_site_label_3
_geom_angle_site_symmetry_1
_geom_angle_site_symmetry_3
_geom_angle
_geom_angle_publ_flag
O1 V1 O2 . . 99.84(3) ?
O1 V1 O2 . 2_656 99.85(3) ?
O2 V1 O2 . 2_656 160.31(6) ?
O1 V1 O3 . 2_656 98.05(3) ?
O2 V1 O3 . 2_656 87.43(4) ?
O2 V1 O3 2_656 2_656 89.83(4) ?
O1 V1 O3 . . 98.05(3) ?
O2 V1 O3 . . 89.83(4) ?
O2 V1 O3 2_656 . 87.42(4) ?
O3 V1 O3 2_656 . 163.90(6) ?
O1 V1 N1 . . 180.0 ?
O2 V1 N1 . . 80.16(3) ?
O2 V1 N1 2_656 . 80.15(3) ?
O3 V1 N1 2_656 . 81.95(3) ?
O3 V1 N1 . . 81.95(3) ?
C1 O2 V1 . . 127.47(9) ?
C3 O3 V1 . . 126.95(9) ?
C6 N1 C6 . 2_656 117.39(16) ?
C6 N1 V1 . . 121.31(8) ?
C6 N1 V1 2_656 . 121.30(8) ?
O2 C1 C2 . . 125.19(12) ?
O2 C1 C5 . . 115.52(12) ?
C2 C1 C5 . . 119.28(12) ?
C3 C2 C1 . . 125.12(13) ?
C3 C2 H2 . . 117.4 ?
C1 C2 H2 . . 117.4 ?
O3 C3 C2 . . 125.19(12) ?
O3 C3 C4 . . 115.80(12) ?
C2 C3 C4 . . 119.01(12) ?
C3 C4 H4A . . 109.5 ?
C3 C4 H4B . . 109.5 ?
H4A C4 H4B . . 109.5 ?
C3 C4 H4C . . 109.5 ?
H4A C4 H4C . . 109.5 ?
H4B C4 H4C . . 109.5 ?
C1 C5 H5A . . 109.5 ?
C1 C5 H5B . . 109.5 ?
H5A C5 H5B . . 109.5 ?
C1 C5 H5C . . 109.5 ?
H5A C5 H5C . . 109.5 ?
H5B C5 H5C . . 109.5 ?
N1 C6 C7 . . 123.15(13) ?
N1 C6 H6 . . 118.4 ?
C7 C6 H6 . . 118.4 ?
C8 C7 C6 . . 118.72(14) ?
C8 C7 H7 . . 120.6 ?
C6 C7 H7 . . 120.6 ?
C7 C8 C7 . 2_656 118.87(19) ?
C7 C8 H8 . . 120.6 ?
C7 C8 H8 2_656 . 120.6 ?

loop_
_geom_bond_atom_site_label_1
_geom_bond_atom_site_label_2
_geom_bond_site_symmetry_2
_geom_bond_distance
_geom_bond_publ_flag
V1 O1 . 1.6024(14) ?
V1 O2 . 1.9925(9) ?
V1 O2 2_656 1.9925(9) ?
V1 O3 2_656 2.0023(9) ?
V1 O3 . 2.0023(9) ?
V1 N1 . 2.3861(16) ?
O2 C1 . 1.2710(16) ?
O3 C3 . 1.2766(16) ?
N1 C6 . 1.3402(15) ?
N1 C6 2_656 1.3402(15) ?
C1 C2 . 1.3977(19) ?
C1 C5 . 1.5025(19) ?
C2 C3 . 1.392(2) ?
C2 H2 . 0.9500 ?
C3 C4 . 1.5047(18) ?
C4 H4A . 0.9800 ?
C4 H4B . 0.9800 ?
C4 H4C . 0.9800 ?
C5 H5A . 0.9800 ?
C5 H5B . 0.9800 ?
C5 H5C . 0.9800 ?
C6 C7 . 1.384(2) ?
C6 H6 . 0.9500 ?
C7 C8 . 1.3816(18) ?
C7 H7 . 0.9500 ?
C8 H8 . 0.9500 ?

loop_
_geom_hbond_atom_site_label_D
_geom_hbond_atom_site_label_H
_geom_hbond_atom_site_label_A
_geom_hbond_site_symmetry_A
_geom_hbond_distance_DH
_geom_hbond_distance_HA
_geom_hbond_distance_DA
_geom_hbond_angle_DHA
C5 H5A O1 5_666 0.98 2.58 3.2589(18) 127
C7 H7 O1 3_445 0.95 2.43 3.2487(17) 144

loop_
_geom_torsion_atom_site_label_1
_geom_torsion_atom_site_label_2
_geom_torsion_atom_site_label_3
_geom_torsion_atom_site_label_4
_geom_torsion_site_symmetry_1
_geom_torsion_site_symmetry_2
_geom_torsion_site_symmetry_3
_geom_torsion_site_symmetry_4
_geom_torsion
_geom_torsion_publ_flag
V1 O2 C1 C2 . . . . -0.2(2) ?
V1 O2 C1 C5 . . . . 179.40(9) ?
O2 C1 C2 C3 . . . . -1.3(2) ?
C5 C1 C2 C3 . . . . 179.11(14) ?
V1 O3 C3 C2 . . . . 5.89(19) ?
V1 O3 C3 C4 . . . . -173.40(9) ?
C1 C2 C3 O3 . . . . -1.8(2) ?
C1 C2 C3 C4 . . . . 177.47(13) ?
C6 N1 C6 C7 2_656 . . . -0.21(9) ?
V1 N1 C6 C7 . . . . 179.79(9) ?
N1 C6 C7 C8 . . . . 0.41(18) ?
C6 C7 C8 C7 . . . 2_656 -0.19(9) ?

_cod_database_fobs_code 2243388
